data_4080590
loop_
_publ_author_name
'Ng, Kim Hong'
'Li, Yongxin'
'Ganguly, Rakesh'
'Mathey, Francois'

_publ_section_title
;
 The Original Reactivity of a Phosphole-Substituted Fischer Carbene
 Complex
;
_journal_issue 8
_journal_name_full Organometallics
_journal_page_first 2287
_journal_paper_doi 10.1021/om400109h
_journal_volume 32
_journal_year 2013
_chemical_formula_moiety 'C18 H13 O6 P W'
_chemical_formula_sum 'C18 H13 O6 P W'
_chemical_formula_weight 540.10
_chemical_name_systematic
; 
 ? 
;
_space_group_IT_number 14
_symmetry_cell_setting monoclinic
_symmetry_space_group_name_Hall '-P 2yn'
_symmetry_space_group_name_H-M 'P 1 21/n 1'
_atom_sites_solution_hydrogens geom
_atom_sites_solution_primary direct
_atom_sites_solution_secondary difmap
_audit_creation_method SHELXL-97
_cell_angle_alpha 90.00
_cell_angle_beta 106.282(2)
_cell_angle_gamma 90.00
_cell_formula_units_Z 16
_cell_length_a 23.0500(13)
_cell_length_b 10.6336(5)
_cell_length_c 31.9768(19)
_cell_measurement_reflns_used 9917
_cell_measurement_temperature 103(2)
_cell_measurement_theta_max 25.74
_cell_measurement_theta_min 2.55
_cell_volume 7523.3(7)
_computing_cell_refinement 'Bruker SAINT'
_computing_data_collection 'Bruker APEX2'
_computing_data_reduction 'Bruker SAINT'
_computing_molecular_graphics 'Bruker SHELXTL'
_computing_publication_material 'Bruker SHELXTL'
_computing_structure_refinement 'SHELXL-97 (Sheldrick, 2008)'
_computing_structure_solution 'SHELXS-97 (Sheldrick, 2008)'
_diffrn_ambient_temperature 103(2)
_diffrn_measured_fraction_theta_full 0.995
_diffrn_measured_fraction_theta_max 0.995
_diffrn_measurement_device_type 'Bruker APEX-II CCD'
_diffrn_measurement_method '\f and \w scans'
_diffrn_radiation_monochromator graphite
_diffrn_radiation_source 'fine-focus sealed tube'
_diffrn_radiation_type MoK\a
_diffrn_radiation_wavelength 0.71073
_diffrn_reflns_av_R_equivalents 0.0864
_diffrn_reflns_av_sigmaI/netI 0.0979
_diffrn_reflns_limit_h_max 32
_diffrn_reflns_limit_h_min -32
_diffrn_reflns_limit_k_max 15
_diffrn_reflns_limit_k_min -11
_diffrn_reflns_limit_l_max 45
_diffrn_reflns_limit_l_min -45
_diffrn_reflns_number 116951
_diffrn_reflns_theta_full 30.62
_diffrn_reflns_theta_max 30.62
_diffrn_reflns_theta_min 1.28
_exptl_absorpt_coefficient_mu 6.257
_exptl_absorpt_correction_T_max 0.4746
_exptl_absorpt_correction_T_min 0.1886
_exptl_absorpt_correction_type multi-scan
_exptl_absorpt_process_details sadabs
_exptl_crystal_colour yellow
_exptl_crystal_density_diffrn 1.907
_exptl_crystal_density_method 'not measured'
_exptl_crystal_description block
_exptl_crystal_F_000 4128
_exptl_crystal_size_max 0.40
_exptl_crystal_size_mid 0.24
_exptl_crystal_size_min 0.14
_refine_diff_density_max 2.309
_refine_diff_density_min -2.409
_refine_diff_density_rms 0.288
_refine_ls_extinction_method none
_refine_ls_goodness_of_fit_ref 1.057
_refine_ls_hydrogen_treatment constr
_refine_ls_matrix_type full
_refine_ls_number_parameters 1020
_refine_ls_number_reflns 23087
_refine_ls_number_restraints 346
_refine_ls_restrained_S_all 1.052
_refine_ls_R_factor_all 0.1034
_refine_ls_R_factor_gt 0.0534
_refine_ls_shift/su_max 0.001
_refine_ls_shift/su_mean 0.000
_refine_ls_structure_factor_coef Fsqd
_refine_ls_weighting_details 'calc w=1/[\s^2^(Fo^2^)+(0.0545P)^2^+3.9889P] where P=(Fo^2^+2Fc^2^)/3'
_refine_ls_weighting_scheme calc
_refine_ls_wR_factor_gt 0.1024
_refine_ls_wR_factor_ref 0.1290
_reflns_number_gt 14916
_reflns_number_total 23087
_reflns_threshold_expression >2sigma(I)
_cod_data_source_file om400109h_si_002.cif
_cod_data_source_block mat146
_cod_depositor_comments
;
The following automatic conversions were performed:

'_symmetry_cell_setting' value 'Monoclinic' changed to 'monoclinic'
according to /home/saulius/struct/CIF-dictionaries/cif_core.dic
dictionary named 'cif_core.dic' version 2.4.2 from 2011-04-26.

Automatic conversion script
Id: cif_fix_values 1891 2012-01-12 08:04:46Z andrius 
;
_cod_original_sg_symbol_H-M P2(1)/n
_cod_database_code 4080590

loop_
_symmetry_equiv_pos_as_xyz
'x, y, z'
'-x+1/2, y+1/2, -z+1/2'
'-x, -y, -z'
'x-1/2, -y-1/2, z-1/2'

loop_
_atom_site_label
_atom_site_type_symbol
_atom_site_fract_x
_atom_site_fract_y
_atom_site_fract_z
_atom_site_U_iso_or_equiv
_atom_site_adp_type
_atom_site_occupancy
_atom_site_symmetry_multiplicity
_atom_site_calc_flag
_atom_site_refinement_flags
_atom_site_disorder_assembly
_atom_site_disorder_group
W1 W 0.065926(11) 0.09421(2) 0.239303(9) 0.01716(7) Uani 1 1 d . . .
W2 W 0.865673(12) 0.59640(3) 0.164850(9) 0.02179(7) Uani 1 1 d . . .
W3 W 0.105631(12) 0.87657(3) 0.422120(9) 0.01932(7) Uani 1 1 d . . .
W4 W 0.798894(12) 0.14344(3) 0.020571(10) 0.02540(8) Uani 1 1 d . A .
C1 C 0.1179(3) 0.1077(6) 0.3024(3) 0.0270(16) Uani 1 1 d . . .
C2 C 0.0091(3) 0.2305(6) 0.2518(2) 0.0262(16) Uani 1 1 d . . .
C3 C 0.0136(3) 0.0857(6) 0.1760(2) 0.0225(15) Uani 1 1 d . . .
C4 C 0.1296(3) -0.0314(6) 0.2314(2) 0.0226(15) Uani 1 1 d . . .
C5 C 0.0178(3) -0.0476(7) 0.2556(2) 0.0270(16) Uani 1 1 d . . .
C6 C 0.2362(3) 0.2537(7) 0.2883(2) 0.0224(15) Uani 1 1 d . . .
H6 H 0.2627 0.2875 0.3141 0.027 Uiso 1 1 calc R . .
C7 C 0.1853(3) 0.3300(6) 0.2643(2) 0.0169(13) Uani 1 1 d . . .
C8 C 0.1716(3) 0.4478(6) 0.2743(2) 0.0212(14) Uani 1 1 d . . .
C9 C 0.2059(3) 0.5266(7) 0.3120(2) 0.0324(17) Uani 1 1 d . . .
H9A H 0.2386 0.4766 0.3309 0.049 Uiso 1 1 calc R . .
H9B H 0.1785 0.5552 0.3286 0.049 Uiso 1 1 calc R . .
H9C H 0.2231 0.5997 0.3011 0.049 Uiso 1 1 calc R . .
C10 C 0.0920(3) 0.6273(6) 0.2484(2) 0.0302(17) Uani 1 1 d . . .
H10A H 0.0570 0.6452 0.2236 0.045 Uiso 1 1 calc R . .
H10B H 0.1236 0.6899 0.2495 0.045 Uiso 1 1 calc R . .
H10C H 0.0799 0.6309 0.2754 0.045 Uiso 1 1 calc R . .
C11 C 0.1158(3) 0.4986(6) 0.2434(2) 0.0206(14) Uani 1 1 d . . .
C12 C 0.0891(3) 0.4175(6) 0.2120(2) 0.0193(14) Uani 1 1 d . . .
H12 H 0.0545 0.4369 0.1886 0.023 Uiso 1 1 calc R . .
C13 C 0.1581(3) 0.2522(6) 0.1728(2) 0.0197(14) Uani 1 1 d . . .
C14 C 0.1436(3) 0.1521(6) 0.1445(2) 0.0239(15) Uani 1 1 d . . .
H14 H 0.1191 0.0861 0.1502 0.029 Uiso 1 1 calc R . .
C15 C 0.1645(3) 0.1466(8) 0.1079(2) 0.0349(18) Uani 1 1 d . . .
H15 H 0.1542 0.0771 0.0886 0.042 Uiso 1 1 calc R . .
C16 C 0.1999(3) 0.2415(8) 0.0998(3) 0.039(2) Uani 1 1 d . . .
H16 H 0.2144 0.2380 0.0747 0.047 Uiso 1 1 calc R . .
C17 C 0.2145(3) 0.3412(7) 0.1277(3) 0.0343(19) Uani 1 1 d . . .
H17 H 0.2387 0.4071 0.1216 0.041 Uiso 1 1 calc R . .
C18 C 0.1946(3) 0.3482(6) 0.1650(2) 0.0248(15) Uani 1 1 d . . .
H18 H 0.2058 0.4169 0.1847 0.030 Uiso 1 1 calc R . .
C19 C 0.8072(3) 0.4595(7) 0.1717(3) 0.0318(18) Uani 1 1 d . . .
C20 C 0.8241(4) 0.6200(8) 0.1002(3) 0.040(2) Uani 1 1 d . . .
C21 C 0.9253(3) 0.7333(7) 0.1606(2) 0.0299(17) Uani 1 1 d . . .
C22 C 0.9113(3) 0.5807(6) 0.2305(3) 0.0273(16) Uani 1 1 d . . .
C23 C 0.9190(3) 0.4642(7) 0.1512(3) 0.0311(18) Uani 1 1 d . . .
C24 C 0.8001(3) 0.6756(7) 0.2699(2) 0.0274(16) Uani 1 1 d . . .
H24 H 0.8093 0.6879 0.3005 0.033 Uiso 1 1 calc R . .
C25 C 0.8123(3) 0.7761(6) 0.2436(2) 0.0175(13) Uani 1 1 d . . .
C26 C 0.8353(3) 0.8916(6) 0.2567(2) 0.0184(14) Uani 1 1 d . . .
C27 C 0.8557(3) 0.9378(7) 0.3022(2) 0.0299(17) Uani 1 1 d . . .
H27A H 0.8496 0.8720 0.3220 0.045 Uiso 1 1 calc R . .
H27B H 0.8323 1.0125 0.3052 0.045 Uiso 1 1 calc R . .
H27C H 0.8987 0.9596 0.3095 0.045 Uiso 1 1 calc R . .
C28 C 0.8634(3) 1.1061(6) 0.2292(3) 0.0314(17) Uani 1 1 d . . .
H28A H 0.8682 1.1428 0.2022 0.047 Uiso 1 1 calc R . .
H28B H 0.9027 1.1041 0.2512 0.047 Uiso 1 1 calc R . .
H28C H 0.8351 1.1573 0.2397 0.047 Uiso 1 1 calc R . .
C29 C 0.8391(3) 0.9737(6) 0.2203(2) 0.0214(15) Uani 1 1 d . . .
C30 C 0.8199(3) 0.9189(6) 0.1813(2) 0.0229(15) Uani 1 1 d . . .
H30 H 0.8176 0.9601 0.1545 0.027 Uiso 1 1 calc R . .
C31 C 0.7170(3) 0.7545(6) 0.1633(2) 0.0173(13) Uani 1 1 d . . .
C32 C 0.6901(3) 0.6928(7) 0.1244(2) 0.0287(16) Uani 1 1 d . . .
H32 H 0.7145 0.6480 0.1099 0.034 Uiso 1 1 calc R . .
C33 C 0.6272(3) 0.6964(7) 0.1065(3) 0.0333(18) Uani 1 1 d . . .
H33 H 0.6090 0.6558 0.0795 0.040 Uiso 1 1 calc R . .
C34 C 0.5922(3) 0.7586(6) 0.1280(2) 0.0293(17) Uani 1 1 d . . .
H34 H 0.5496 0.7602 0.1161 0.035 Uiso 1 1 calc R . .
C35 C 0.6188(3) 0.8193(6) 0.1669(2) 0.0267(16) Uani 1 1 d . . .
H35 H 0.5942 0.8625 0.1816 0.032 Uiso 1 1 calc R . .
C36 C 0.6807(3) 0.8175(6) 0.1847(2) 0.0212(14) Uani 1 1 d . . .
H36 H 0.6986 0.8593 0.2115 0.025 Uiso 1 1 calc R . .
C37 C 0.0830(3) 0.9360(7) 0.4759(2) 0.0302(17) Uani 1 1 d . . .
C38 C 0.0396(3) 0.9837(6) 0.3829(2) 0.0250(15) Uani 1 1 d . . .
C39 C 0.1263(3) 0.8245(6) 0.3670(2) 0.0228(15) Uani 1 1 d . . .
C40 C 0.1753(3) 0.7693(7) 0.4589(2) 0.0305(17) Uani 1 1 d . . .
C41 C 0.1636(4) 1.0190(8) 0.4278(2) 0.039(2) Uani 1 1 d . . .
C42 C 0.0590(3) 0.5900(7) 0.5009(2) 0.0282(16) Uani 1 1 d . . .
H42 H 0.0729 0.5252 0.5218 0.034 Uiso 1 1 calc R . .
C43 C 0.0596(3) 0.5664(6) 0.4567(2) 0.0224(15) Uani 1 1 d . . .
C44 C 0.0729(3) 0.4591(6) 0.4390(2) 0.0272(17) Uani 1 1 d . . .
C45 C 0.0924(3) 0.3379(7) 0.4631(3) 0.041(2) Uani 1 1 d . . .
H45A H 0.0981 0.3512 0.4943 0.061 Uiso 1 1 calc R . .
H45B H 0.1306 0.3099 0.4583 0.061 Uiso 1 1 calc R . .
H45C H 0.0613 0.2737 0.4523 0.061 Uiso 1 1 calc R . .
C46 C 0.0800(3) 0.3606(7) 0.3664(3) 0.0365(19) Uani 1 1 d . . .
H46A H 0.0549 0.2879 0.3687 0.055 Uiso 1 1 calc R . .
H46B H 0.1227 0.3385 0.3780 0.055 Uiso 1 1 calc R . .
H46C H 0.0718 0.3852 0.3357 0.055 Uiso 1 1 calc R . .
C47 C 0.0654(3) 0.4672(6) 0.3918(2) 0.0248(15) Uani 1 1 d . . .
C48 C 0.0439(3) 0.5784(6) 0.3748(2) 0.0211(14) Uani 1 1 d . . .
H48 H 0.0331 0.5968 0.3445 0.025 Uiso 1 1 calc R . .
C49 C -0.0431(3) 0.7039(6) 0.4083(2) 0.0188(14) Uani 1 1 d . . .
C50 C -0.0812(3) 0.6031(6) 0.3926(2) 0.0240(15) Uani 1 1 d . . .
H50 H -0.0652 0.5277 0.3844 0.029 Uiso 1 1 calc R . .
C51 C -0.1415(3) 0.6113(7) 0.3888(2) 0.0268(16) Uani 1 1 d . . .
H51 H -0.1668 0.5406 0.3787 0.032 Uiso 1 1 calc R . .
C52 C -0.1663(3) 0.7211(7) 0.3993(2) 0.0288(17) Uani 1 1 d . . .
H52 H -0.2084 0.7269 0.3961 0.035 Uiso 1 1 calc R . .
C53 C -0.1285(3) 0.8230(7) 0.4147(2) 0.0267(16) Uani 1 1 d . . .
H53 H -0.1450 0.8987 0.4222 0.032 Uiso 1 1 calc R . .
C54 C -0.0673(3) 0.8153(7) 0.4192(2) 0.0239(15) Uani 1 1 d . . .
H54 H -0.0418 0.8854 0.4297 0.029 Uiso 1 1 calc R . .
C55 C 0.7498(3) 0.3005(7) 0.0239(2) 0.0277(16) Uani 1 1 d . . .
C56 C 0.8390(3) 0.1671(7) 0.0849(3) 0.0344(19) Uani 1 1 d . . .
C57 C 0.8474(5) -0.0173(9) 0.0179(4) 0.063(3) Uani 1 1 d . . .
C58 C 0.7569(3) 0.1173(7) -0.0448(3) 0.038(2) Uani 1 1 d . . .
C59 C 0.7365(4) 0.0318(8) 0.0353(3) 0.038(2) Uani 1 1 d . . .
C60 C 0.9899(5) 0.1563(12) 0.0489(3) 0.040(2) Uani 0.720(6) 1 d PDU A 1
H60 H 1.0296 0.1638 0.0681 0.049 Uiso 0.720(6) 1 calc PR A 1
C61 C 0.9543(4) 0.2764(13) 0.0363(3) 0.027(2) Uani 0.720(6) 1 d PDU A 1
C62 C 0.9715(7) 0.3957(13) 0.0482(5) 0.037(3) Uani 0.720(6) 1 d PDU A 1
C63 C 1.0330(7) 0.4353(16) 0.0771(5) 0.066(5) Uani 0.720(6) 1 d PDU A 1
H63A H 1.0300 0.4534 0.1065 0.099 Uiso 0.720(6) 1 calc PR A 1
H63B H 1.0466 0.5109 0.0650 0.099 Uiso 0.720(6) 1 calc PR A 1
H63C H 1.0622 0.3672 0.0785 0.099 Uiso 0.720(6) 1 calc PR A 1
C64 C 0.9322(8) 0.6297(14) 0.0388(6) 0.078(5) Uani 0.720(6) 1 d PDU A 1
H64A H 0.9687 0.6588 0.0317 0.117 Uiso 0.720(6) 1 calc PR A 1
H64B H 0.9360 0.6464 0.0696 0.117 Uiso 0.720(6) 1 calc PR A 1
H64C H 0.8969 0.6745 0.0207 0.117 Uiso 0.720(6) 1 calc PR A 1
C65 C 0.9244(6) 0.4893(13) 0.0302(5) 0.041(3) Uani 0.720(6) 1 d PDU A 1
C66 C 0.8720(6) 0.4424(9) 0.0039(4) 0.037(3) Uani 0.720(6) 1 d PDU A 1
H66 H 0.8377 0.4911 -0.0106 0.044 Uiso 0.720(6) 1 calc PR A 1
O24 O 0.9729(4) 0.0531(8) 0.0371(3) 0.054(2) Uani 0.720(6) 1 d PDU A 1
C60A C 0.8388(9) 0.547(2) -0.0109(7) 0.032(5) Uani 0.280(6) 1 d PDU A 2
H60A H 0.8469 0.6332 -0.0039 0.038 Uiso 0.280(6) 1 calc PR A 2
C61A C 0.8861(10) 0.4444(13) 0.0092(6) 0.032(5) Uani 0.280(6) 1 d PDU A 2
C62A C 0.9408(11) 0.474(2) 0.0371(10) 0.030(4) Uani 0.280(6) 1 d PDU A 2
C63A C 0.9594(12) 0.608(2) 0.0521(9) 0.024(5) Uani 0.280(6) 1 d PDU A 2
H63D H 0.9963 0.6302 0.0443 0.035 Uiso 0.280(6) 1 calc PR A 2
H63E H 0.9670 0.6132 0.0838 0.035 Uiso 0.280(6) 1 calc PR A 2
H63F H 0.9270 0.6663 0.0380 0.035 Uiso 0.280(6) 1 calc PR A 2
C64A C 1.0430(10) 0.379(3) 0.0810(11) 0.027(6) Uani 0.280(6) 1 d PDU A 2
H64D H 1.0583 0.2958 0.0925 0.040 Uiso 0.280(6) 1 calc PR A 2
H64E H 1.0425 0.4346 0.1053 0.040 Uiso 0.280(6) 1 calc PR A 2
H64F H 1.0693 0.4142 0.0647 0.040 Uiso 0.280(6) 1 calc PR A 2
C65A C 0.9795(12) 0.365(2) 0.0512(12) 0.022(4) Uani 0.280(6) 1 d PDU A 2
C66A C 0.9556(7) 0.253(3) 0.0345(8) 0.025(5) Uani 0.280(6) 1 d PDU A 2
H66A H 0.9764 0.1749 0.0395 0.031 Uiso 0.280(6) 1 calc PR A 2
O24A O 0.7915(7) 0.5142(17) -0.0358(5) 0.034(5) Uani 0.280(6) 1 d PDU A 2
C67 C 0.8870(3) 0.2519(6) -0.0534(2) 0.0203(14) Uani 1 1 d . A .
C68 C 0.8538(3) 0.3220(7) -0.0881(2) 0.0331(18) Uani 1 1 d . . .
H68 H 0.8236 0.3781 -0.0843 0.040 Uiso 1 1 calc R . .
C69 C 0.8643(3) 0.3111(8) -0.1288(2) 0.038(2) Uani 1 1 d . . .
H69 H 0.8419 0.3611 -0.1524 0.045 Uiso 1 1 calc R . .
C70 C 0.9068(4) 0.2288(8) -0.1347(3) 0.042(2) Uani 1 1 d . . .
H70 H 0.9140 0.2219 -0.1625 0.051 Uiso 1 1 calc R . .
C71 C 0.9387(4) 0.1565(8) -0.1009(3) 0.041(2) Uani 1 1 d . . .
H71 H 0.9680 0.0990 -0.1052 0.049 Uiso 1 1 calc R . .
C72 C 0.9288(3) 0.1664(7) -0.0604(2) 0.0317(17) Uani 1 1 d . . .
H72 H 0.9507 0.1143 -0.0372 0.038 Uiso 1 1 calc R . .
O1 O 0.1484(2) 0.1151(5) 0.33713(16) 0.0358(13) Uani 1 1 d . . .
O2 O -0.0204(2) 0.3066(5) 0.25931(19) 0.0392(14) Uani 1 1 d . . .
O3 O -0.0153(2) 0.0835(5) 0.14091(18) 0.0389(13) Uani 1 1 d . . .
O4 O 0.1675(2) -0.0974(4) 0.23020(18) 0.0322(12) Uani 1 1 d . . .
O5 O -0.0090(2) -0.1269(5) 0.26544(19) 0.0399(14) Uani 1 1 d . . .
O6 O 0.2468(2) 0.1486(5) 0.27690(16) 0.0288(11) Uani 1 1 d . . .
O7 O 0.7760(2) 0.3779(5) 0.1756(2) 0.0445(15) Uani 1 1 d . . .
O8 O 0.8028(3) 0.6342(6) 0.0637(2) 0.0605(19) Uani 1 1 d . . .
O9 O 0.9591(3) 0.8076(6) 0.1581(2) 0.0513(16) Uani 1 1 d . . .
O10 O 0.9358(2) 0.5726(5) 0.26566(18) 0.0378(13) Uani 1 1 d . . .
O11 O 0.9496(2) 0.3894(5) 0.14248(19) 0.0420(14) Uani 1 1 d . . .
O12 O 0.7786(2) 0.5756(5) 0.25485(17) 0.0308(12) Uani 1 1 d . . .
O13 O 0.0711(3) 0.9764(5) 0.50610(18) 0.0457(15) Uani 1 1 d . . .
O14 O 0.0051(2) 1.0475(5) 0.35929(18) 0.0382(13) Uani 1 1 d . . .
O15 O 0.1374(2) 0.8002(5) 0.33544(16) 0.0330(12) Uani 1 1 d . . .
O16 O 0.2152(2) 0.7127(6) 0.47795(19) 0.0523(17) Uani 1 1 d . . .
O17 O 0.1981(3) 1.0994(6) 0.43056(19) 0.072(2) Uani 1 1 d . . .
O18 O 0.0417(2) 0.6877(5) 0.51311(15) 0.0315(12) Uani 1 1 d . . .
O19 O 0.7229(2) 0.3890(5) 0.02737(18) 0.0377(13) Uani 1 1 d . . .
O20 O 0.8576(3) 0.1807(6) 0.12148(19) 0.0533(17) Uani 1 1 d . . .
O21 O 0.8727(5) -0.1059(8) 0.0148(4) 0.134(4) Uani 1 1 d . . .
O22 O 0.7335(3) 0.1008(6) -0.0802(2) 0.0591(19) Uani 1 1 d . . .
O23 O 0.7019(3) -0.0307(5) 0.0443(2) 0.0540(17) Uani 1 1 d . . .
P1 P 0.12647(7) 0.26699(15) 0.21929(5) 0.0152(3) Uani 1 1 d . . .
P2 P 0.79910(7) 0.75769(16) 0.18565(5) 0.0168(3) Uani 1 1 d . . .
P3 P 0.03776(7) 0.68866(16) 0.41559(5) 0.0180(4) Uani 1 1 d . . .
P4 P 0.87752(7) 0.27290(17) 0.00093(6) 0.0221(4) Uani 1 1 d D . .

loop_
_atom_site_aniso_label
_atom_site_aniso_U_11
_atom_site_aniso_U_22
_atom_site_aniso_U_33
_atom_site_aniso_U_23
_atom_site_aniso_U_13
_atom_site_aniso_U_12
W1 0.01536(12) 0.01500(14) 0.02333(15) -0.00280(11) 0.00904(10) -0.00242(9)
W2 0.01771(13) 0.02261(16) 0.02712(16) -0.00615(12) 0.00968(11) -0.00099(10)
W3 0.02298(13) 0.01965(15) 0.01582(14) -0.00252(11) 0.00626(10) -0.00458(10)
W4 0.02306(14) 0.02891(18) 0.02689(16) -0.00109(13) 0.01134(12) 0.00171(11)
C1 0.034(4) 0.016(4) 0.038(5) 0.006(3) 0.023(4) -0.001(3)
C2 0.018(3) 0.020(4) 0.043(5) -0.005(3) 0.012(3) -0.010(3)
C3 0.022(3) 0.013(4) 0.033(4) -0.003(3) 0.010(3) 0.000(3)
C4 0.022(3) 0.027(4) 0.020(4) -0.003(3) 0.007(3) -0.002(3)
C5 0.030(4) 0.020(4) 0.035(4) -0.005(3) 0.016(3) -0.003(3)
C6 0.016(3) 0.026(4) 0.024(4) 0.006(3) 0.004(3) -0.007(3)
C7 0.015(3) 0.020(4) 0.016(3) -0.002(3) 0.005(2) -0.004(2)
C8 0.024(3) 0.024(4) 0.018(3) -0.002(3) 0.009(3) -0.015(3)
C9 0.040(4) 0.026(4) 0.028(4) 0.001(3) 0.004(3) -0.013(3)
C10 0.044(4) 0.022(4) 0.027(4) 0.000(3) 0.014(3) -0.002(3)
C11 0.025(3) 0.019(4) 0.021(4) 0.003(3) 0.011(3) -0.004(3)
C12 0.020(3) 0.016(4) 0.023(4) 0.003(3) 0.008(3) 0.001(3)
C13 0.014(3) 0.023(4) 0.023(4) 0.001(3) 0.006(3) 0.004(3)
C14 0.024(3) 0.030(4) 0.018(4) 0.003(3) 0.006(3) 0.007(3)
C15 0.035(4) 0.046(5) 0.024(4) -0.007(4) 0.008(3) 0.006(4)
C16 0.034(4) 0.061(6) 0.029(4) 0.004(4) 0.019(4) 0.012(4)
C17 0.024(4) 0.044(5) 0.039(5) 0.019(4) 0.015(3) 0.002(3)
C18 0.018(3) 0.028(4) 0.030(4) 0.009(3) 0.009(3) 0.003(3)
C19 0.028(4) 0.020(4) 0.047(5) -0.013(4) 0.012(4) -0.002(3)
C20 0.030(4) 0.055(6) 0.040(5) -0.013(4) 0.018(4) 0.004(4)
C21 0.033(4) 0.033(5) 0.030(4) -0.010(3) 0.019(3) -0.005(3)
C22 0.023(4) 0.022(4) 0.038(5) -0.006(3) 0.010(3) 0.001(3)
C23 0.015(3) 0.036(5) 0.043(5) -0.013(4) 0.011(3) -0.005(3)
C24 0.022(3) 0.032(5) 0.027(4) 0.004(3) 0.006(3) 0.005(3)
C25 0.012(3) 0.027(4) 0.013(3) 0.000(3) 0.003(2) 0.003(2)
C26 0.012(3) 0.031(4) 0.013(3) -0.004(3) 0.006(2) 0.004(3)
C27 0.026(4) 0.041(5) 0.021(4) -0.012(3) 0.004(3) 0.000(3)
C28 0.035(4) 0.025(4) 0.038(5) -0.003(3) 0.016(4) -0.005(3)
C29 0.013(3) 0.026(4) 0.026(4) 0.003(3) 0.009(3) -0.002(3)
C30 0.023(3) 0.020(4) 0.026(4) 0.005(3) 0.009(3) 0.006(3)
C31 0.018(3) 0.014(3) 0.018(3) 0.004(3) 0.003(3) 0.000(2)
C32 0.024(4) 0.032(4) 0.030(4) -0.003(3) 0.008(3) 0.004(3)
C33 0.031(4) 0.028(4) 0.031(4) 0.000(3) -0.006(3) -0.002(3)
C34 0.017(3) 0.024(4) 0.040(5) 0.002(3) -0.002(3) -0.003(3)
C35 0.021(3) 0.023(4) 0.039(5) 0.002(3) 0.011(3) 0.004(3)
C36 0.022(3) 0.019(4) 0.020(4) 0.000(3) 0.002(3) -0.001(3)
C37 0.039(4) 0.023(4) 0.027(4) -0.004(3) 0.007(3) -0.010(3)
C38 0.033(4) 0.020(4) 0.028(4) -0.004(3) 0.017(3) -0.005(3)
C39 0.019(3) 0.018(4) 0.027(4) 0.002(3) -0.001(3) -0.001(3)
C40 0.028(4) 0.036(5) 0.029(4) 0.006(3) 0.010(3) -0.004(3)
C41 0.048(5) 0.050(6) 0.020(4) -0.007(4) 0.010(4) -0.020(4)
C42 0.021(3) 0.041(5) 0.022(4) 0.002(3) 0.004(3) -0.006(3)
C43 0.021(3) 0.022(4) 0.024(4) 0.006(3) 0.005(3) 0.003(3)
C44 0.012(3) 0.024(4) 0.046(5) 0.007(3) 0.008(3) -0.002(3)
C45 0.025(4) 0.031(5) 0.067(6) 0.010(4) 0.014(4) 0.005(3)
C46 0.025(4) 0.033(5) 0.054(5) -0.018(4) 0.015(4) -0.005(3)
C47 0.024(3) 0.019(4) 0.033(4) -0.004(3) 0.011(3) 0.001(3)
C48 0.019(3) 0.025(4) 0.021(4) -0.008(3) 0.009(3) -0.003(3)
C49 0.020(3) 0.025(4) 0.013(3) -0.001(3) 0.007(3) -0.001(3)
C50 0.025(3) 0.020(4) 0.026(4) -0.001(3) 0.005(3) 0.004(3)
C51 0.025(4) 0.031(4) 0.022(4) -0.004(3) 0.003(3) -0.007(3)
C52 0.021(3) 0.045(5) 0.022(4) 0.007(3) 0.009(3) 0.003(3)
C53 0.028(4) 0.028(4) 0.029(4) 0.000(3) 0.015(3) 0.003(3)
C54 0.024(3) 0.028(4) 0.023(4) -0.003(3) 0.012(3) -0.004(3)
C55 0.022(3) 0.041(5) 0.021(4) 0.004(3) 0.007(3) -0.002(3)
C56 0.023(4) 0.045(5) 0.035(5) 0.016(4) 0.008(3) -0.005(3)
C57 0.074(7) 0.047(6) 0.079(8) 0.006(5) 0.038(6) 0.022(5)
C58 0.026(4) 0.045(5) 0.048(6) -0.013(4) 0.021(4) -0.003(3)
C59 0.047(5) 0.036(5) 0.038(5) -0.014(4) 0.022(4) -0.004(4)
C60 0.021(5) 0.075(6) 0.023(5) 0.020(5) 0.002(4) 0.010(5)
C61 0.024(5) 0.047(5) 0.012(5) 0.001(4) 0.007(4) -0.005(4)
C62 0.043(5) 0.053(5) 0.017(5) -0.004(5) 0.014(4) -0.024(4)
C63 0.064(7) 0.098(11) 0.037(7) -0.015(8) 0.014(6) -0.046(7)
C64 0.111(12) 0.055(6) 0.082(11) -0.028(7) 0.051(9) -0.027(7)
C65 0.060(6) 0.038(5) 0.038(6) -0.016(5) 0.038(5) -0.014(5)
C66 0.050(6) 0.038(5) 0.035(6) 0.000(4) 0.031(4) 0.010(4)
O24 0.052(5) 0.059(5) 0.053(6) 0.023(4) 0.016(4) 0.029(4)
C60A 0.031(8) 0.039(10) 0.030(9) -0.004(8) 0.017(7) 0.009(7)
C61A 0.035(8) 0.037(8) 0.028(9) -0.003(7) 0.015(7) 0.015(6)
C62A 0.035(7) 0.032(6) 0.025(8) -0.007(7) 0.015(6) 0.004(6)
C63A 0.034(11) 0.021(8) 0.022(11) 0.008(8) 0.018(9) 0.014(7)
C64A 0.017(8) 0.031(12) 0.035(12) 0.007(10) 0.012(7) -0.010(8)
C65A 0.026(7) 0.027(7) 0.016(8) 0.000(7) 0.010(6) 0.000(6)
C66A 0.026(8) 0.036(7) 0.017(8) -0.001(7) 0.010(7) -0.005(7)
O24A 0.025(7) 0.045(10) 0.035(10) 0.001(8) 0.012(6) -0.001(7)
C67 0.022(3) 0.025(4) 0.013(3) -0.002(3) 0.005(3) -0.001(3)
C68 0.028(4) 0.043(5) 0.025(4) -0.002(4) 0.001(3) -0.002(3)
C69 0.037(4) 0.046(5) 0.022(4) 0.009(4) -0.006(3) -0.014(4)
C70 0.055(5) 0.054(6) 0.021(4) -0.012(4) 0.014(4) -0.024(4)
C71 0.046(5) 0.049(5) 0.038(5) -0.014(4) 0.026(4) -0.002(4)
C72 0.036(4) 0.035(5) 0.024(4) -0.004(3) 0.008(3) 0.004(3)
O1 0.051(3) 0.036(3) 0.017(3) 0.001(2) 0.004(3) -0.003(2)
O2 0.032(3) 0.028(3) 0.066(4) -0.006(3) 0.028(3) 0.003(2)
O3 0.036(3) 0.039(3) 0.031(3) -0.006(3) -0.008(2) 0.005(2)
O4 0.028(3) 0.026(3) 0.043(3) -0.009(2) 0.011(2) 0.006(2)
O5 0.042(3) 0.031(3) 0.056(4) -0.002(3) 0.029(3) -0.012(2)
O6 0.020(2) 0.033(3) 0.030(3) 0.004(2) 0.002(2) -0.001(2)
O7 0.037(3) 0.025(3) 0.074(5) -0.009(3) 0.021(3) -0.005(2)
O8 0.058(4) 0.089(5) 0.034(4) -0.012(4) 0.013(3) 0.016(4)
O9 0.049(4) 0.048(4) 0.068(5) -0.013(3) 0.034(3) -0.015(3)
O10 0.036(3) 0.039(4) 0.033(3) -0.003(3) 0.002(3) 0.012(2)
O11 0.028(3) 0.048(4) 0.054(4) -0.018(3) 0.017(3) 0.003(2)
O12 0.029(3) 0.029(3) 0.036(3) 0.011(2) 0.013(2) 0.001(2)
O13 0.068(4) 0.043(4) 0.031(3) -0.014(3) 0.022(3) -0.002(3)
O14 0.038(3) 0.028(3) 0.049(4) 0.010(3) 0.012(3) 0.006(2)
O15 0.041(3) 0.036(3) 0.027(3) -0.009(2) 0.017(2) -0.002(2)
O16 0.031(3) 0.080(5) 0.044(4) 0.028(3) 0.008(3) 0.009(3)
O17 0.104(6) 0.087(5) 0.024(3) -0.013(3) 0.014(3) -0.077(4)
O18 0.031(3) 0.043(3) 0.021(3) -0.007(2) 0.008(2) -0.003(2)
O19 0.039(3) 0.046(4) 0.036(3) 0.007(3) 0.024(3) 0.014(3)
O20 0.048(4) 0.083(5) 0.026(3) 0.017(3) 0.006(3) -0.012(3)
O21 0.170(10) 0.081(7) 0.179(11) 0.039(6) 0.095(9) 0.089(7)
O22 0.043(4) 0.094(5) 0.036(4) -0.036(4) 0.004(3) -0.010(3)
O23 0.067(4) 0.039(4) 0.073(5) -0.018(3) 0.048(4) -0.023(3)
P1 0.0144(7) 0.0170(9) 0.0140(8) -0.0003(7) 0.0036(6) -0.0018(6)
P2 0.0165(8) 0.0175(9) 0.0168(9) -0.0009(7) 0.0053(7) -0.0015(6)
P3 0.0195(8) 0.0189(9) 0.0162(9) -0.0014(7) 0.0059(7) -0.0011(6)
P4 0.0182(8) 0.0287(11) 0.0202(9) -0.0008(8) 0.0068(7) 0.0040(7)

loop_
_atom_type_symbol
_atom_type_description
_atom_type_scat_dispersion_real
_atom_type_scat_dispersion_imag
_atom_type_scat_source
C C 0.0033 0.0016 'International Tables Vol C Tables 4.2.6.8 and 6.1.1.4'
H H 0.0000 0.0000 'International Tables Vol C Tables 4.2.6.8 and 6.1.1.4'
O O 0.0106 0.0060 'International Tables Vol C Tables 4.2.6.8 and 6.1.1.4'
P P 0.1023 0.0942 'International Tables Vol C Tables 4.2.6.8 and 6.1.1.4'
W W -0.8490 6.8722 'International Tables Vol C Tables 4.2.6.8 and 6.1.1.4'

loop_
_geom_angle_atom_site_label_1
_geom_angle_atom_site_label_2
_geom_angle_atom_site_label_3
_geom_angle
C5 W1 C1 90.6(3)
C5 W1 C3 90.5(3)
C1 W1 C3 178.5(3)
C5 W1 C4 90.5(3)
C1 W1 C4 85.8(3)
C3 W1 C4 95.3(3)
C5 W1 C2 92.9(3)
C1 W1 C2 89.3(3)
C3 W1 C2 89.6(3)
C4 W1 C2 174.0(3)
C5 W1 P1 179.2(2)
C1 W1 P1 89.23(18)
C3 W1 P1 89.74(18)
C4 W1 P1 88.68(19)
C2 W1 P1 87.94(18)
C23 W2 C21 91.1(3)
C23 W2 C20 90.5(3)
C21 W2 C20 88.8(3)
C23 W2 C19 89.3(3)
C21 W2 C19 177.7(3)
C20 W2 C19 93.5(3)
C23 W2 C22 89.8(3)
C21 W2 C22 88.0(3)
C20 W2 C22 176.7(3)
C19 W2 C22 89.8(3)
C23 W2 P2 177.1(2)
C21 W2 P2 90.2(2)
C20 W2 P2 92.1(2)
C19 W2 P2 89.3(2)
C22 W2 P2 87.77(19)
C41 W3 C39 88.4(3)
C41 W3 C38 89.9(3)
C39 W3 C38 86.2(3)
C41 W3 C37 90.6(3)
C39 W3 C37 177.4(3)
C38 W3 C37 91.3(3)
C41 W3 C40 88.5(3)
C39 W3 C40 90.6(3)
C38 W3 C40 176.5(3)
C37 W3 C40 91.8(3)
C41 W3 P3 176.7(3)
C39 W3 P3 90.17(18)
C38 W3 P3 93.05(19)
C37 W3 P3 90.9(2)
C40 W3 P3 88.5(2)
C59 W4 C56 89.3(3)
C59 W4 C55 91.5(3)
C56 W4 C55 86.9(3)
C59 W4 C57 87.3(4)
C56 W4 C57 92.7(4)
C55 W4 C57 178.8(3)
C59 W4 C58 89.7(3)
C56 W4 C58 179.0(3)
C55 W4 C58 93.1(3)
C57 W4 C58 87.2(4)
C59 W4 P4 177.4(2)
C56 W4 P4 91.8(2)
C55 W4 P4 90.83(19)
C57 W4 P4 90.4(3)
C58 W4 P4 89.3(2)
O1 C1 W1 177.8(6)
O2 C2 W1 177.9(6)
O3 C3 W1 178.6(6)
O4 C4 W1 174.5(6)
O5 C5 W1 178.9(7)
O6 C6 C7 123.6(6)
O6 C6 H6 118.2
C7 C6 H6 118.2
C8 C7 C6 126.8(6)
C8 C7 P1 111.1(5)
C6 C7 P1 121.8(5)
C7 C8 C11 113.2(6)
C7 C8 C9 127.1(6)
C11 C8 C9 119.6(6)
C8 C9 H9A 109.5
C8 C9 H9B 109.5
H9A C9 H9B 109.5
C8 C9 H9C 109.5
H9A C9 H9C 109.5
H9B C9 H9C 109.5
C11 C10 H10A 109.5
C11 C10 H10B 109.5
H10A C10 H10B 109.5
C11 C10 H10C 109.5
H10A C10 H10C 109.5
H10B C10 H10C 109.5
C12 C11 C8 113.3(6)
C12 C11 C10 124.4(6)
C8 C11 C10 122.2(6)
C11 C12 P1 111.9(5)
C11 C12 H12 124.1
P1 C12 H12 124.1
C14 C13 C18 119.9(6)
C14 C13 P1 121.4(5)
C18 C13 P1 118.6(5)
C13 C14 C15 120.7(7)
C13 C14 H14 119.6
C15 C14 H14 119.6
C16 C15 C14 119.8(7)
C16 C15 H15 120.1
C14 C15 H15 120.1
C17 C16 C15 119.8(7)
C17 C16 H16 120.1
C15 C16 H16 120.1
C16 C17 C18 121.4(7)
C16 C17 H17 119.3
C18 C17 H17 119.3
C13 C18 C17 118.3(7)
C13 C18 H18 120.8
C17 C18 H18 120.8
O7 C19 W2 176.9(6)
O8 C20 W2 177.4(7)
O9 C21 W2 178.7(7)
O10 C22 W2 179.8(8)
O11 C23 W2 178.5(7)
O12 C24 C25 123.1(7)
O12 C24 H24 118.5
C25 C24 H24 118.5
C26 C25 C24 128.1(6)
C26 C25 P2 110.8(5)
C24 C25 P2 121.1(5)
C25 C26 C29 113.3(6)
C25 C26 C27 126.4(6)
C29 C26 C27 120.3(6)
C26 C27 H27A 109.5
C26 C27 H27B 109.5
H27A C27 H27B 109.5
C26 C27 H27C 109.5
H27A C27 H27C 109.5
H27B C27 H27C 109.5
C29 C28 H28A 109.5
C29 C28 H28B 109.5
H28A C28 H28B 109.5
C29 C28 H28C 109.5
H28A C28 H28C 109.5
H28B C28 H28C 109.5
C30 C29 C26 113.6(6)
C30 C29 C28 126.1(6)
C26 C29 C28 120.2(6)
C29 C30 P2 111.8(5)
C29 C30 H30 124.1
P2 C30 H30 124.1
C32 C31 C36 119.2(6)
C32 C31 P2 120.8(5)
C36 C31 P2 119.9(5)
C31 C32 C33 120.3(7)
C31 C32 H32 119.9
C33 C32 H32 119.9
C34 C33 C32 119.7(7)
C34 C33 H33 120.2
C32 C33 H33 120.2
C33 C34 C35 120.2(6)
C33 C34 H34 119.9
C35 C34 H34 119.9
C36 C35 C34 120.6(6)
C36 C35 H35 119.7
C34 C35 H35 119.7
C35 C36 C31 120.0(6)
C35 C36 H36 120.0
C31 C36 H36 120.0
O13 C37 W3 176.2(6)
O14 C38 W3 175.2(6)
O15 C39 W3 177.2(6)
O16 C40 W3 176.5(6)
O17 C41 W3 178.1(8)
O18 C42 C43 123.9(7)
O18 C42 H42 118.0
C43 C42 H42 118.0
C44 C43 C42 128.8(7)
C44 C43 P3 110.6(5)
C42 C43 P3 120.6(5)
C43 C44 C47 114.0(6)
C43 C44 C45 125.5(7)
C47 C44 C45 120.5(7)
C44 C45 H45A 109.5
C44 C45 H45B 109.5
H45A C45 H45B 109.5
C44 C45 H45C 109.5
H45A C45 H45C 109.5
H45B C45 H45C 109.5
C47 C46 H46A 109.5
C47 C46 H46B 109.5
H46A C46 H46B 109.5
C47 C46 H46C 109.5
H46A C46 H46C 109.5
H46B C46 H46C 109.5
C48 C47 C44 113.0(6)
C48 C47 C46 124.6(7)
C44 C47 C46 122.4(7)
C47 C48 P3 112.3(5)
C47 C48 H48 123.9
P3 C48 H48 123.9
C50 C49 C54 119.3(6)
C50 C49 P3 119.9(5)
C54 C49 P3 120.7(5)
C51 C50 C49 120.6(6)
C51 C50 H50 119.7
C49 C50 H50 119.7
C50 C51 C52 120.9(6)
C50 C51 H51 119.6
C52 C51 H51 119.6
C51 C52 C53 118.9(6)
C51 C52 H52 120.6
C53 C52 H52 120.6
C54 C53 C52 120.8(6)
C54 C53 H53 119.6
C52 C53 H53 119.6
C53 C54 C49 119.5(6)
C53 C54 H54 120.2
C49 C54 H54 120.2
O19 C55 W4 177.6(6)
O20 C56 W4 175.2(6)
O21 C57 W4 177.5(12)
O22 C58 W4 178.6(8)
O23 C59 W4 178.9(8)
O24 C60 C61 126.0(10)
O24 C60 H60 117.0
C61 C60 H60 117.0
C62 C61 C60 128.6(10)
C62 C61 P4 110.6(9)
C60 C61 P4 120.8(9)
C61 C62 C65 113.6(13)
C61 C62 C63 125.5(12)
C65 C62 C63 120.8(13)
C66 C65 C62 115.2(13)
C66 C65 C64 120.8(12)
C62 C65 C64 124.0(14)
C65 C66 P4 109.5(9)
C65 C66 H66 125.2
P4 C66 H66 125.2
O24A C60A C61A 118(2)
O24A C60A H60A 120.9
C61A C60A H60A 120.9
C62A C61A C60A 121.5(16)
C62A C61A P4 111.6(14)
C60A C61A P4 127.0(16)
C61A C62A C65A 113(2)
C61A C62A C63A 123.5(18)
C65A C62A C63A 124(2)
C62A C63A H63D 109.5
C62A C63A H63E 109.5
H63D C63A H63E 109.5
C62A C63A H63F 109.5
H63D C63A H63F 109.5
H63E C63A H63F 109.5
C65A C64A H64D 109.5
C65A C64A H64E 109.5
H64D C64A H64E 109.5
C65A C64A H64F 109.5
H64D C64A H64F 109.5
H64E C64A H64F 109.5
C66A C65A C62A 116(2)
C66A C65A C64A 123.1(18)
C62A C65A C64A 121(2)
C65A C66A P4 110.6(16)
C65A C66A H66A 124.7
P4 C66A H66A 124.7
C68 C67 C72 118.6(6)
C68 C67 P4 120.9(5)
C72 C67 P4 120.5(5)
C67 C68 C69 120.3(7)
C67 C68 H68 119.8
C69 C68 H68 119.8
C70 C69 C68 120.2(7)
C70 C69 H69 119.9
C68 C69 H69 119.9
C71 C70 C69 119.9(7)
C71 C70 H70 120.1
C69 C70 H70 120.1
C70 C71 C72 120.5(8)
C70 C71 H71 119.7
C72 C71 H71 119.7
C71 C72 C67 120.4(7)
C71 C72 H72 119.8
C67 C72 H72 119.8
C12 P1 C7 89.9(3)
C12 P1 C13 104.8(3)
C7 P1 C13 107.3(3)
C12 P1 W1 113.9(2)
C7 P1 W1 114.7(2)
C13 P1 W1 121.4(2)
C30 P2 C25 90.2(3)
C30 P2 C31 104.9(3)
C25 P2 C31 105.2(3)
C30 P2 W2 115.8(2)
C25 P2 W2 114.0(2)
C31 P2 W2 121.8(2)
C48 P3 C43 89.8(3)
C48 P3 C49 104.7(3)
C43 P3 C49 102.8(3)
C48 P3 W3 114.0(2)
C43 P3 W3 118.0(2)
C49 P3 W3 122.1(2)
C66 P4 C61 91.0(5)
C66 P4 C67 101.6(4)
C61 P4 C67 103.9(3)
C66 P4 C66A 99.0(11)
C61 P4 C66A 8.2(12)
C67 P4 C66A 100.6(9)
C66 P4 C61A 10.1(10)
C61 P4 C61A 81.0(10)
C67 P4 C61A 102.8(5)
C66A P4 C61A 89.0(10)
C66 P4 W4 118.0(4)
C61 P4 W4 120.3(3)
C67 P4 W4 117.5(2)
C66A P4 W4 116.9(9)
C61A P4 W4 124.5(5)

loop_
_geom_bond_atom_site_label_1
_geom_bond_atom_site_label_2
_geom_bond_distance
W1 C5 2.024(7)
W1 C1 2.043(8)
W1 C3 2.047(7)
W1 C4 2.053(7)
W1 C2 2.067(7)
W1 P1 2.4966(16)
W2 C23 1.995(7)
W2 C21 2.034(7)
W2 C20 2.036(9)
W2 C19 2.037(7)
W2 C22 2.073(8)
W2 P2 2.5121(16)
W3 C41 1.994(8)
W3 C39 2.027(7)
W3 C38 2.029(8)
W3 C37 2.033(8)
W3 C40 2.050(8)
W3 P3 2.5101(17)
W4 C59 2.020(8)
W4 C56 2.020(8)
W4 C55 2.037(8)
W4 C57 2.057(9)
W4 C58 2.060(9)
W4 P4 2.4925(18)
C1 O1 1.137(9)
C2 O2 1.124(8)
C3 O3 1.133(8)
C4 O4 1.129(7)
C5 O5 1.141(8)
C6 O6 1.221(8)
C6 C7 1.456(9)
C6 H6 0.9500
C7 C8 1.352(9)
C7 P1 1.807(6)
C8 C11 1.488(9)
C8 C9 1.498(9)
C9 H9A 0.9800
C9 H9B 0.9800
C9 H9C 0.9800
C10 C11 1.500(9)
C10 H10A 0.9800
C10 H10B 0.9800
C10 H10C 0.9800
C11 C12 1.335(9)
C12 P1 1.802(6)
C12 H12 0.9500
C13 C14 1.375(9)
C13 C18 1.390(9)
C13 P1 1.837(6)
C14 C15 1.386(9)
C14 H14 0.9500
C15 C16 1.369(11)
C15 H15 0.9500
C16 C17 1.367(11)
C16 H16 0.9500
C17 C18 1.395(10)
C17 H17 0.9500
C18 H18 0.9500
C19 O7 1.156(8)
C20 O8 1.143(10)
C21 O9 1.127(8)
C22 O10 1.112(8)
C23 O11 1.147(8)
C24 O12 1.214(8)
C24 C25 1.435(9)
C24 H24 0.9500
C25 C26 1.357(9)
C25 P2 1.802(6)
C26 C29 1.477(9)
C26 C27 1.482(9)
C27 H27A 0.9800
C27 H27B 0.9800
C27 H27C 0.9800
C28 C29 1.513(9)
C28 H28A 0.9800
C28 H28B 0.9800
C28 H28C 0.9800
C29 C30 1.334(9)
C30 P2 1.796(7)
C30 H30 0.9500
C31 C32 1.390(9)
C31 C36 1.391(9)
C31 P2 1.825(6)
C32 C33 1.402(9)
C32 H32 0.9500
C33 C34 1.368(10)
C33 H33 0.9500
C34 C35 1.385(10)
C34 H34 0.9500
C35 C36 1.380(9)
C35 H35 0.9500
C36 H36 0.9500
C37 O13 1.157(8)
C38 O14 1.152(8)
C39 O15 1.139(8)
C40 O16 1.126(8)
C41 O17 1.154(9)
C42 O18 1.216(8)
C42 C43 1.441(10)
C42 H42 0.9500
C43 C44 1.346(9)
C43 P3 1.817(7)
C44 C47 1.473(10)
C44 C45 1.504(10)
C45 H45A 0.9800
C45 H45B 0.9800
C45 H45C 0.9800
C46 C47 1.486(9)
C46 H46A 0.9800
C46 H46B 0.9800
C46 H46C 0.9800
C47 C48 1.337(9)
C48 P3 1.789(6)
C48 H48 0.9500
C49 C50 1.388(9)
C49 C54 1.395(9)
C49 P3 1.819(6)
C50 C51 1.362(9)
C50 H50 0.9500
C51 C52 1.384(10)
C51 H51 0.9500
C52 C53 1.391(10)
C52 H52 0.9500
C53 C54 1.379(9)
C53 H53 0.9500
C54 H54 0.9500
C55 O19 1.149(8)
C56 O20 1.137(9)
C57 O21 1.127(10)
C58 O22 1.124(10)
C59 O23 1.135(9)
C60 O24 1.191(13)
C60 C61 1.511(16)
C60 H60 0.9500
C61 C62 1.351(16)
C61 P4 1.814(9)
C62 C65 1.466(15)
C62 C63 1.520(17)
C63 H63A 0.9800
C63 H63B 0.9800
C63 H63C 0.9800
C64 C65 1.520(18)
C64 H64A 0.9800
C64 H64B 0.9800
C64 H64C 0.9800
C65 C66 1.357(17)
C66 P4 1.812(10)
C66 H66 0.9500
C60A O24A 1.206(19)
C60A C61A 1.55(2)
C60A H60A 0.9500
C61A C62A 1.36(2)
C61A P4 1.846(14)
C62A C65A 1.458(19)
C62A C63A 1.52(2)
C63A H63D 0.9800
C63A H63E 0.9800
C63A H63F 0.9800
C64A C65A 1.51(2)
C64A H64D 0.9800
C64A H64E 0.9800
C64A H64F 0.9800
C65A C66A 1.36(2)
C66A P4 1.831(14)
C66A H66A 0.9500
C67 C68 1.377(9)
C67 C72 1.388(9)
C67 P4 1.825(6)
C68 C69 1.392(10)
C68 H68 0.9500
C69 C70 1.366(11)
C69 H69 0.9500
C70 C71 1.363(12)
C70 H70 0.9500
C71 C72 1.379(10)
C71 H71 0.9500
C72 H72 0.9500
